data_7024672
loop_
_publ_author_name
'Chen, Yanhui'
'Peng, Ying'
'Chen, Pingping'
'Zhao, Jinfeng'
'Liu, Litao'
'Li, Yang'
'Chen, Shuoyi'
'Qu, Jingping'

_publ_section_title
;
 Insertion reactions of CS2, COS, and PhNCS at thiolate-bridged diiron
 centers.
;
_journal_issue 12
_journal_name_full 'Dalton transactions (Cambridge, England : 2003)'
_journal_page_first 3020
_journal_page_last 3025
_journal_paper_doi 10.1039/b920144k
_journal_volume 39
_journal_year 2010
_chemical_formula_sum 'C27 H45 Fe2 S5'
_chemical_formula_weight 641.63
_chemical_name_systematic
;
?
;
_space_group_IT_number 14
_symmetry_cell_setting monoclinic
_symmetry_space_group_name_Hall '-P 2yn'
_symmetry_space_group_name_H-M 'P 1 21/n 1'
_atom_sites_solution_hydrogens geom
_atom_sites_solution_primary direct
_atom_sites_solution_secondary difmap
_audit_creation_method SHELXL-97
_cell_angle_alpha 90.00
_cell_angle_beta 99.6590(10)
_cell_angle_gamma 90.00
_cell_formula_units_Z 4
_cell_length_a 11.9506(2)
_cell_length_b 15.2338(2)
_cell_length_c 16.6540(3)
_cell_measurement_reflns_used 9158
_cell_measurement_temperature 273(2)
_cell_measurement_theta_max 32.18
_cell_measurement_theta_min 2.37
_cell_volume 2988.93(8)
_computing_cell_refinement 'Bruker SMART'
_computing_data_collection 'Bruker SMART'
_computing_data_reduction 'Bruker SAINT'
_computing_molecular_graphics 'Bruker SHELXTL'
_computing_publication_material 'Bruker SHELXTL'
_computing_structure_refinement 'SHELXL-97 (Sheldrick, 1997)'
_computing_structure_solution 'SHELXS-97 (Sheldrick, 1990)'
_diffrn_ambient_temperature 273(2)
_diffrn_measured_fraction_theta_full 0.995
_diffrn_measured_fraction_theta_max 0.995
_diffrn_measurement_device_type 'CCD area detector'
_diffrn_measurement_method 'phi and omega scans'
_diffrn_radiation_monochromator graphite
_diffrn_radiation_source 'fine-focus sealed tube'
_diffrn_radiation_type MoK\a
_diffrn_radiation_wavelength 0.71073
_diffrn_reflns_av_R_equivalents 0.0290
_diffrn_reflns_av_sigmaI/netI 0.0297
_diffrn_reflns_limit_h_max 15
_diffrn_reflns_limit_h_min -15
_diffrn_reflns_limit_k_max 19
_diffrn_reflns_limit_k_min -19
_diffrn_reflns_limit_l_max 21
_diffrn_reflns_limit_l_min -21
_diffrn_reflns_number 22845
_diffrn_reflns_theta_full 27.50
_diffrn_reflns_theta_max 27.50
_diffrn_reflns_theta_min 2.29
_exptl_absorpt_coefficient_mu 1.335
_exptl_absorpt_correction_type none
_exptl_crystal_colour brown
_exptl_crystal_density_diffrn 1.426
_exptl_crystal_density_meas 0
_exptl_crystal_density_method 'not measured'
_exptl_crystal_description block
_exptl_crystal_F_000 1356
_exptl_crystal_size_max 0.33
_exptl_crystal_size_mid 0.28
_exptl_crystal_size_min 0.32
_refine_diff_density_max 0.518
_refine_diff_density_min -0.656
_refine_diff_density_rms 0.072
_refine_ls_extinction_method none
_refine_ls_goodness_of_fit_ref 1.034
_refine_ls_hydrogen_treatment constr
_refine_ls_matrix_type full
_refine_ls_number_parameters 317
_refine_ls_number_reflns 6830
_refine_ls_number_restraints 0
_refine_ls_restrained_S_all 1.034
_refine_ls_R_factor_all 0.0429
_refine_ls_R_factor_gt 0.0346
_refine_ls_shift/su_max 0.001
_refine_ls_shift/su_mean 0.000
_refine_ls_structure_factor_coef Fsqd
_refine_ls_weighting_details 'calc w=1/[\s^2^(Fo^2^)+(0.0487P)^2^+1.9451P] where P=(Fo^2^+2Fc^2^)/3'
_refine_ls_weighting_scheme calc
_refine_ls_wR_factor_gt 0.0877
_refine_ls_wR_factor_ref 0.0916
_reflns_number_gt 5787
_reflns_number_total 6830
_reflns_threshold_expression >2sigma(I)
_cod_data_source_file b920144k.txt
_cod_data_source_block 2a
_cod_depositor_comments
;
The following automatic conversions were performed:

'_symmetry_cell_setting' value 'Monoclinic' changed to 'monoclinic'
according to /home/saulius/struct/CIF-dictionaries/cif_core.dic
dictionary named 'cif_core.dic' version 2.4.2 from 2011-04-26.

Automatic conversion script
Id: cif_fix_values 1891 2012-01-12 08:04:46Z andrius 
;
_cod_original_sg_symbol_H-M P2(1)/n
_cod_database_code 7024672

loop_
_symmetry_equiv_pos_as_xyz
'x, y, z'
'-x+1/2, y+1/2, -z+1/2'
'-x, -y, -z'
'x-1/2, -y-1/2, z-1/2'

loop_
_atom_site_label
_atom_site_type_symbol
_atom_site_fract_x
_atom_site_fract_y
_atom_site_fract_z
_atom_site_U_iso_or_equiv
_atom_site_adp_type
_atom_site_occupancy
_atom_site_symmetry_multiplicity
_atom_site_calc_flag
_atom_site_refinement_flags
_atom_site_disorder_assembly
_atom_site_disorder_group
Fe1 Fe 0.14328(3) 0.743933(19) 0.198785(19) 0.02309(9) Uani 1 1 d . . .
Fe2 Fe -0.10905(3) 0.689114(19) 0.202918(18) 0.01833(8) Uani 1 1 d . . .
S2 S 0.06119(4) 0.63724(3) 0.26413(3) 0.01743(11) Uani 1 1 d . A .
S4 S -0.12012(4) 0.79561(3) 0.28984(3) 0.02009(12) Uani 1 1 d . A .
S5 S -0.01455(5) 0.95833(3) 0.36756(3) 0.02246(12) Uani 1 1 d . A .
S3 S 0.12416(4) 0.85023(3) 0.28344(3) 0.01912(11) Uani 1 1 d . A .
S1 S -0.02707(11) 0.77914(11) 0.11812(7) 0.0241(3) Uani 0.718(3) 1 d P A 1
S1' S -0.0109(3) 0.7480(2) 0.1199(2) 0.0241(3) Uani 0.282(3) 1 d P A 2
C1 C 0.3216(2) 0.76790(18) 0.2185(2) 0.0482(9) Uani 1 1 d . A .
C2 C 0.30192(19) 0.67658(15) 0.21805(15) 0.0280(5) Uani 1 1 d . A .
C3 C 0.2382(2) 0.65380(14) 0.14031(14) 0.0259(5) Uani 1 1 d . A .
C4 C 0.2196(3) 0.73126(19) 0.09313(18) 0.0507(9) Uani 1 1 d . A .
C5 C 0.2696(3) 0.80200(17) 0.1424(2) 0.0647(12) Uani 1 1 d . A .
C6 C 0.3913(3) 0.8181(3) 0.2873(3) 0.0949(18) Uani 1 1 d . . .
H22A H 0.4689 0.8202 0.2791 0.142 Uiso 1 1 calc R A .
H22B H 0.3872 0.7892 0.3380 0.142 Uiso 1 1 calc R . .
H22C H 0.3622 0.8767 0.2886 0.142 Uiso 1 1 calc R . .
C7 C 0.3465(2) 0.6106(2) 0.28270(16) 0.0428(7) Uani 1 1 d . . .
H4A H 0.4211 0.5922 0.2758 0.064 Uiso 1 1 calc R A .
H4B H 0.2968 0.5607 0.2782 0.064 Uiso 1 1 calc R . .
H4C H 0.3500 0.6369 0.3355 0.064 Uiso 1 1 calc R . .
C8 C 0.2078(2) 0.56257(16) 0.11299(17) 0.0359(6) Uani 1 1 d . . .
H10A H 0.2681 0.5378 0.0889 0.054 Uiso 1 1 calc R A .
H10B H 0.1393 0.5634 0.0735 0.054 Uiso 1 1 calc R . .
H10C H 0.1963 0.5277 0.1589 0.054 Uiso 1 1 calc R . .
C9 C 0.1644(4) 0.7358(3) 0.00580(19) 0.0992(19) Uani 1 1 d . . .
H21A H 0.2208 0.7285 -0.0284 0.149 Uiso 1 1 calc R A .
H21B H 0.1281 0.7918 -0.0049 0.149 Uiso 1 1 calc R . .
H21C H 0.1087 0.6900 -0.0054 0.149 Uiso 1 1 calc R . .
C10 C 0.2769(5) 0.8958(2) 0.1142(4) 0.134(3) Uani 1 1 d . . .
H20A H 0.3446 0.9033 0.0910 0.201 Uiso 1 1 calc R A .
H20B H 0.2789 0.9348 0.1598 0.201 Uiso 1 1 calc R . .
H20C H 0.2117 0.9091 0.0739 0.201 Uiso 1 1 calc R . .
C11 C -0.2841(2) 0.68554(17) 0.15451(19) 0.0415(7) Uani 1 1 d . A .
C12 C -0.2224(2) 0.64453(16) 0.09812(15) 0.0349(6) Uani 1 1 d . A .
C13 C -0.16226(18) 0.57273(14) 0.13817(13) 0.0226(4) Uani 1 1 d . A .
C14 C -0.19209(19) 0.56680(15) 0.21744(14) 0.0262(5) Uani 1 1 d . A .
C15 C -0.2660(2) 0.63658(18) 0.22701(17) 0.0367(6) Uani 1 1 d . A .
C16 C -0.3632(3) 0.7629(2) 0.1379(3) 0.0836(16) Uani 1 1 d . . .
H24A H -0.4376 0.7427 0.1144 0.125 Uiso 1 1 calc R A .
H24B H -0.3355 0.8023 0.1008 0.125 Uiso 1 1 calc R . .
H24C H -0.3669 0.7930 0.1881 0.125 Uiso 1 1 calc R . .
C17 C -0.2262(3) 0.6675(2) 0.01009(18) 0.0606(10) Uani 1 1 d . . .
H25A H -0.2879 0.6369 -0.0225 0.091 Uiso 1 1 calc R A .
H25B H -0.1561 0.6507 -0.0065 0.091 Uiso 1 1 calc R . .
H25C H -0.2371 0.7297 0.0029 0.091 Uiso 1 1 calc R . .
C18 C -0.0903(2) 0.50823(18) 0.10333(18) 0.0410(7) Uani 1 1 d . . .
H5A H -0.1371 0.4620 0.0769 0.062 Uiso 1 1 calc R A .
H5B H -0.0352 0.4840 0.1462 0.062 Uiso 1 1 calc R . .
H5C H -0.0520 0.5371 0.0644 0.062 Uiso 1 1 calc R . .
C19 C -0.1612(3) 0.49127(19) 0.27359(19) 0.0480(8) Uani 1 1 d . . .
H3A H -0.2189 0.4469 0.2630 0.072 Uiso 1 1 calc R A .
H3B H -0.1550 0.5109 0.3289 0.072 Uiso 1 1 calc R . .
H3C H -0.0898 0.4673 0.2650 0.072 Uiso 1 1 calc R . .
C20 C -0.3229(3) 0.6511(3) 0.2999(2) 0.0694(12) Uani 1 1 d . . .
H23A H -0.3929 0.6189 0.2932 0.104 Uiso 1 1 calc R A .
H23B H -0.3383 0.7125 0.3050 0.104 Uiso 1 1 calc R . .
H23C H -0.2739 0.6312 0.3481 0.104 Uiso 1 1 calc R . .
C21 C -0.0640(4) 0.8971(2) 0.1223(2) 0.0339(8) Uani 0.718(3) 1 d P A 1
H2A H -0.1066 0.9071 0.1662 0.041 Uiso 0.718(3) 1 calc PR A 1
H2B H 0.0048 0.9320 0.1330 0.041 Uiso 0.718(3) 1 calc PR A 1
C21' C -0.0579(10) 0.8620(6) 0.1017(7) 0.0339(8) Uani 0.282(3) 1 d P A 2
H2'A H -0.1392 0.8614 0.1012 0.041 Uiso 0.282(3) 1 calc PR A 2
H2'B H -0.0249 0.8942 0.1502 0.041 Uiso 0.282(3) 1 calc PR A 2
C22 C -0.1341(6) 0.9245(4) 0.0423(3) 0.0781(17) Uani 0.718(3) 1 d P A 1
H27A H -0.1531 0.9855 0.0445 0.117 Uiso 0.718(3) 1 calc PR A 1
H27B H -0.2024 0.8902 0.0323 0.117 Uiso 0.718(3) 1 calc PR A 1
H27C H -0.0913 0.9150 -0.0009 0.117 Uiso 0.718(3) 1 calc PR A 1
C22' C -0.0420(15) 0.9132(10) 0.0382(8) 0.0781(17) Uani 0.282(3) 1 d P A 2
H27D H -0.0750 0.9699 0.0434 0.117 Uiso 0.282(3) 1 calc PR A 2
H27E H -0.0775 0.8863 -0.0118 0.117 Uiso 0.282(3) 1 calc PR A 2
H27F H 0.0378 0.9196 0.0378 0.117 Uiso 0.282(3) 1 calc PR A 2
C23 C 0.09231(19) 0.65672(14) 0.37428(13) 0.0225(4) Uani 1 1 d . . .
H17A H 0.1717 0.6437 0.3937 0.027 Uiso 1 1 calc R A .
H17B H 0.0804 0.7184 0.3846 0.027 Uiso 1 1 calc R . .
C24 C 0.0205(3) 0.60248(18) 0.42208(15) 0.0395(6) Uani 1 1 d . A .
H13A H 0.0410 0.6156 0.4790 0.059 Uiso 1 1 calc R . .
H13B H 0.0330 0.5413 0.4133 0.059 Uiso 1 1 calc R . .
H13C H -0.0582 0.6161 0.4043 0.059 Uiso 1 1 calc R . .
C25 C -0.00422(18) 0.86077(13) 0.31191(12) 0.0183(4) Uani 1 1 d . . .
C26 C -0.10669(18) 0.92743(14) 0.43908(13) 0.0221(4) Uani 1 1 d . . .
H18A H -0.1251 0.9794 0.4679 0.027 Uiso 1 1 calc R A .
H18B H -0.1770 0.9040 0.4091 0.027 Uiso 1 1 calc R . .
C27 C -0.0534(2) 0.85979(15) 0.50028(14) 0.0284(5) Uani 1 1 d . A .
H16A H -0.1053 0.8456 0.5365 0.043 Uiso 1 1 calc R . .
H16B H 0.0153 0.8831 0.5310 0.043 Uiso 1 1 calc R . .
H16C H -0.0363 0.8078 0.4721 0.043 Uiso 1 1 calc R . .

loop_
_atom_site_aniso_label
_atom_site_aniso_U_11
_atom_site_aniso_U_22
_atom_site_aniso_U_33
_atom_site_aniso_U_23
_atom_site_aniso_U_13
_atom_site_aniso_U_12
Fe1 0.0354(2) 0.01486(14) 0.02253(17) -0.00176(11) 0.01518(14) -0.00004(12)
Fe2 0.01739(16) 0.01758(15) 0.01881(16) -0.00537(11) -0.00041(11) 0.00044(11)
S2 0.0173(2) 0.0163(2) 0.0186(2) -0.00104(18) 0.00267(19) -0.00085(18)
S4 0.0173(2) 0.0191(2) 0.0240(3) -0.0070(2) 0.0036(2) -0.00116(19)
S5 0.0259(3) 0.0170(2) 0.0263(3) -0.0073(2) 0.0096(2) -0.0025(2)
S3 0.0192(3) 0.0175(2) 0.0215(3) -0.00556(19) 0.0059(2) -0.00222(19)
S1 0.0301(5) 0.0256(7) 0.0167(3) -0.0026(5) 0.0040(3) -0.0066(5)
S1' 0.0301(5) 0.0256(7) 0.0167(3) -0.0026(5) 0.0040(3) -0.0066(5)
C1 0.0398(15) 0.0353(14) 0.081(2) -0.0289(15) 0.0446(16) -0.0175(12)
C2 0.0224(11) 0.0308(11) 0.0344(13) -0.0093(10) 0.0149(10) -0.0060(9)
C3 0.0330(12) 0.0224(10) 0.0248(11) -0.0008(9) 0.0122(10) 0.0078(9)
C4 0.083(2) 0.0416(15) 0.0380(15) 0.0153(12) 0.0413(16) 0.0359(16)
C5 0.098(3) 0.0203(12) 0.099(3) 0.0091(15) 0.085(3) 0.0099(14)
C6 0.0383(19) 0.087(3) 0.172(5) -0.095(3) 0.054(2) -0.0368(19)
C7 0.0226(12) 0.071(2) 0.0343(14) 0.0034(14) 0.0042(10) 0.0076(13)
C8 0.0285(13) 0.0341(13) 0.0445(15) -0.0172(11) 0.0049(11) 0.0061(11)
C9 0.158(4) 0.120(3) 0.0320(17) 0.037(2) 0.051(2) 0.110(3)
C10 0.210(6) 0.0282(16) 0.218(6) 0.033(3) 0.189(5) 0.025(2)
C11 0.0256(13) 0.0297(12) 0.0602(19) -0.0234(13) -0.0187(12) 0.0047(10)
C12 0.0406(14) 0.0289(12) 0.0285(13) -0.0056(10) -0.0138(11) -0.0099(11)
C13 0.0193(10) 0.0212(10) 0.0265(11) -0.0098(9) 0.0013(9) -0.0048(8)
C14 0.0213(11) 0.0279(11) 0.0287(12) -0.0057(9) 0.0021(9) -0.0117(9)
C15 0.0183(11) 0.0455(14) 0.0470(16) -0.0267(13) 0.0077(11) -0.0104(10)
C16 0.055(2) 0.0459(18) 0.128(4) -0.042(2) -0.050(2) 0.0259(16)
C17 0.088(3) 0.0523(18) 0.0303(15) 0.0017(14) -0.0215(16) -0.0269(18)
C18 0.0274(13) 0.0388(14) 0.0580(18) -0.0298(13) 0.0105(12) -0.0083(11)
C19 0.0537(18) 0.0396(15) 0.0464(17) 0.0070(13) -0.0043(14) -0.0267(14)
C20 0.0402(17) 0.095(3) 0.082(3) -0.057(2) 0.0365(17) -0.0356(18)
C21 0.051(2) 0.020(2) 0.028(2) 0.0032(15) -0.0019(16) 0.0048(18)
C21' 0.051(2) 0.020(2) 0.028(2) 0.0032(15) -0.0019(16) 0.0048(18)
C22 0.099(4) 0.081(3) 0.044(3) 0.010(2) -0.016(3) 0.035(3)
C22' 0.099(4) 0.081(3) 0.044(3) 0.010(2) -0.016(3) 0.035(3)
C23 0.0232(11) 0.0257(10) 0.0175(10) 0.0006(8) 0.0008(8) -0.0015(9)
C24 0.0570(17) 0.0388(14) 0.0234(12) 0.0004(10) 0.0094(12) -0.0165(13)
C25 0.0207(10) 0.0164(9) 0.0180(10) -0.0036(8) 0.0036(8) 0.0012(8)
C26 0.0200(10) 0.0235(10) 0.0244(11) -0.0067(9) 0.0078(9) 0.0004(8)
C27 0.0323(13) 0.0262(11) 0.0278(12) -0.0040(9) 0.0080(10) 0.0008(10)

loop_
_atom_type_symbol
_atom_type_description
_atom_type_scat_dispersion_real
_atom_type_scat_dispersion_imag
_atom_type_scat_source
C C 0.0033 0.0016 'International Tables Vol C Tables 4.2.6.8 and 6.1.1.4'
H H 0.0000 0.0000 'International Tables Vol C Tables 4.2.6.8 and 6.1.1.4'
S S 0.1246 0.1234 'International Tables Vol C Tables 4.2.6.8 and 6.1.1.4'
Fe Fe 0.3463 0.8444 'International Tables Vol C Tables 4.2.6.8 and 6.1.1.4'

loop_
_geom_angle_atom_site_label_1
_geom_angle_atom_site_label_2
_geom_angle_atom_site_label_3
_geom_angle
S1' Fe1 C5 109.42(16)
S1' Fe1 C3 102.43(12)
C5 Fe1 C3 65.65(9)
S1' Fe1 C4 86.41(14)
C5 Fe1 C4 39.40(14)
C3 Fe1 C4 38.97(9)
S1' Fe1 C2 141.43(12)
C5 Fe1 C2 65.34(12)
C3 Fe1 C2 39.32(9)
C4 Fe1 C2 65.55(11)
S1' Fe1 C1 148.21(14)
C5 Fe1 C1 38.98(15)
C3 Fe1 C1 65.39(10)
C4 Fe1 C1 65.53(14)
C2 Fe1 C1 38.63(10)
S1' Fe1 S3 102.02(10)
C5 Fe1 S3 97.87(9)
C3 Fe1 S3 154.04(7)
C4 Fe1 S3 135.13(9)
C2 Fe1 S3 116.51(7)
C1 Fe1 S3 89.08(7)
S1' Fe1 S2 85.15(10)
C5 Fe1 S2 156.43(9)
C3 Fe1 S2 93.67(6)
C4 Fe1 S2 127.82(9)
C2 Fe1 S2 91.62(6)
C1 Fe1 S2 123.39(10)
S3 Fe1 S2 96.95(2)
S1' Fe1 S1 11.97(8)
C5 Fe1 S1 105.77(13)
C3 Fe1 S1 111.78(8)
C4 Fe1 S1 89.89(10)
C2 Fe1 S1 151.07(7)
C1 Fe1 S1 144.23(11)
S3 Fe1 S1 91.48(4)
S2 Fe1 S1 92.04(4)
C11 Fe2 C13 65.82(9)
C11 Fe2 C12 39.41(11)
C13 Fe2 C12 38.84(9)
C11 Fe2 C15 38.58(12)
C13 Fe2 C15 65.42(9)
C12 Fe2 C15 65.02(11)
C11 Fe2 C14 64.73(10)
C13 Fe2 C14 39.13(8)
C12 Fe2 C14 64.73(9)
C15 Fe2 C14 38.40(9)
C11 Fe2 S1' 112.14(14)
C13 Fe2 S1' 99.87(11)
C12 Fe2 S1' 86.95(12)
C15 Fe2 S1' 149.98(13)
C14 Fe2 S1' 138.33(11)
C11 Fe2 S4 96.05(7)
C13 Fe2 S4 155.46(6)
C12 Fe2 S4 132.49(8)
C15 Fe2 S4 90.06(7)
C14 Fe2 S4 119.22(6)
S1' Fe2 S4 102.43(10)
C11 Fe2 S2 157.22(8)
C13 Fe2 S2 96.18(6)
C12 Fe2 S2 131.13(8)
C15 Fe2 S2 122.43(8)
C14 Fe2 S2 92.51(7)
S1' Fe2 S2 83.64(11)
S4 Fe2 S2 96.34(2)
C11 Fe2 S1 106.10(10)
C13 Fe2 S1 107.99(7)
C12 Fe2 S1 87.98(8)
C15 Fe2 S1 144.59(9)
C14 Fe2 S1 147.11(7)
S1' Fe2 S1 12.60(8)
S4 Fe2 S1 92.48(4)
S2 Fe2 S1 92.38(4)
C23 S2 Fe2 114.26(7)
C23 S2 Fe1 109.42(7)
Fe2 S2 Fe1 87.83(2)
C25 S4 Fe2 116.05(7)
C25 S5 C26 103.28(10)
C25 S3 Fe1 116.76(7)
C21 S1 Fe2 115.19(14)
C21 S1 Fe1 113.30(14)
Fe2 S1 Fe1 85.93(5)
C21' S1' Fe1 110.3(4)
C21' S1' Fe2 108.4(4)
Fe1 S1' Fe2 95.90(15)
C2 C1 C5 108.1(3)
C2 C1 C6 125.0(4)
C5 C1 C6 126.8(3)
C2 C1 Fe1 70.66(14)
C5 C1 Fe1 69.32(19)
C6 C1 Fe1 127.89(19)
C1 C2 C3 107.9(3)
C1 C2 C7 128.1(3)
C3 C2 C7 123.9(2)
C1 C2 Fe1 70.70(16)
C3 C2 Fe1 69.85(13)
C7 C2 Fe1 128.94(16)
C4 C3 C2 108.1(2)
C4 C3 C8 127.0(2)
C2 C3 C8 124.7(2)
C4 C3 Fe1 70.63(13)
C2 C3 Fe1 70.83(13)
C8 C3 Fe1 128.57(17)
C3 C4 C5 107.4(3)
C3 C4 C9 125.6(3)
C5 C4 C9 126.9(3)
C3 C4 Fe1 70.40(13)
C5 C4 Fe1 69.53(15)
C9 C4 Fe1 128.5(3)
C1 C5 C4 108.5(2)
C1 C5 C10 125.9(4)
C4 C5 C10 125.2(4)
C1 C5 Fe1 71.69(15)
C4 C5 Fe1 71.07(16)
C10 C5 Fe1 128.3(2)
C1 C6 H22A 109.5
C1 C6 H22B 109.5
H22A C6 H22B 109.5
C1 C6 H22C 109.5
H22A C6 H22C 109.5
H22B C6 H22C 109.5
C2 C7 H4A 109.5
C2 C7 H4B 109.5
H4A C7 H4B 109.5
C2 C7 H4C 109.5
H4A C7 H4C 109.5
H4B C7 H4C 109.5
C3 C8 H10A 109.5
C3 C8 H10B 109.5
H10A C8 H10B 109.5
C3 C8 H10C 109.5
H10A C8 H10C 109.5
H10B C8 H10C 109.5
C4 C9 H21A 109.5
C4 C9 H21B 109.5
H21A C9 H21B 109.5
C4 C9 H21C 109.5
H21A C9 H21C 109.5
H21B C9 H21C 109.5
C5 C10 H20A 109.5
C5 C10 H20B 109.5
H20A C10 H20B 109.5
C5 C10 H20C 109.5
H20A C10 H20C 109.5
H20B C10 H20C 109.5
C15 C11 C12 108.1(2)
C15 C11 C16 125.0(3)
C12 C11 C16 126.7(3)
C15 C11 Fe2 71.72(14)
C12 C11 Fe2 71.06(14)
C16 C11 Fe2 126.9(2)
C13 C12 C11 107.8(2)
C13 C12 C17 124.9(3)
C11 C12 C17 127.2(3)
C13 C12 Fe2 69.97(12)
C11 C12 Fe2 69.54(14)
C17 C12 Fe2 129.5(2)
C12 C13 C14 107.4(2)
C12 C13 C18 127.5(2)
C14 C13 C18 124.8(2)
C12 C13 Fe2 71.19(12)
C14 C13 Fe2 71.46(12)
C18 C13 Fe2 127.48(16)
C15 C14 C13 108.4(2)
C15 C14 C19 127.3(2)
C13 C14 C19 123.8(2)
C15 C14 Fe2 70.61(14)
C13 C14 Fe2 69.41(12)
C19 C14 Fe2 132.19(17)
C11 C15 C14 108.2(2)
C11 C15 C20 126.2(3)
C14 C15 C20 125.4(3)
C11 C15 Fe2 69.70(15)
C14 C15 Fe2 70.99(13)
C20 C15 Fe2 128.75(18)
C11 C16 H24A 109.5
C11 C16 H24B 109.5
H24A C16 H24B 109.5
C11 C16 H24C 109.5
H24A C16 H24C 109.5
H24B C16 H24C 109.5
C12 C17 H25A 109.5
C12 C17 H25B 109.5
H25A C17 H25B 109.5
C12 C17 H25C 109.5
H25A C17 H25C 109.5
H25B C17 H25C 109.5
C13 C18 H5A 109.5
C13 C18 H5B 109.5
H5A C18 H5B 109.5
C13 C18 H5C 109.5
H5A C18 H5C 109.5
H5B C18 H5C 109.5
C14 C19 H3A 109.5
C14 C19 H3B 109.5
H3A C19 H3B 109.5
C14 C19 H3C 109.5
H3A C19 H3C 109.5
H3B C19 H3C 109.5
C15 C20 H23A 109.5
C15 C20 H23B 109.5
H23A C20 H23B 109.5
C15 C20 H23C 109.5
H23A C20 H23C 109.5
H23B C20 H23C 109.5
C22 C21 S1 109.5(3)
C22 C21 H2A 109.8
S1 C21 H2A 109.8
C22 C21 H2B 109.8
S1 C21 H2B 109.8
H2A C21 H2B 108.2
C22' C21' S1' 126.5(10)
C22' C21' H2'A 105.7
S1' C21' H2'A 105.7
C22' C21' H2'B 105.7
S1' C21' H2'B 105.7
H2'A C21' H2'B 106.1
C21 C22 H27A 109.5
C21 C22 H27B 109.5
H27A C22 H27B 109.5
C21 C22 H27C 109.5
H27A C22 H27C 109.5
H27B C22 H27C 109.5
C21' C22' H27D 109.5
C21' C22' H27E 109.5
H27D C22' H27E 109.5
C21' C22' H27F 109.5
H27D C22' H27F 109.5
H27E C22' H27F 109.5
C24 C23 S2 113.63(16)
C24 C23 H17A 108.8
S2 C23 H17A 108.8
C24 C23 H17B 108.8
S2 C23 H17B 108.8
H17A C23 H17B 107.7
C23 C24 H13A 109.5
C23 C24 H13B 109.5
H13A C24 H13B 109.5
C23 C24 H13C 109.5
H13A C24 H13C 109.5
H13B C24 H13C 109.5
S3 C25 S4 129.22(12)
S3 C25 S5 111.97(11)
S4 C25 S5 118.70(12)
C27 C26 S5 112.67(15)
C27 C26 H18A 109.1
S5 C26 H18A 109.1
C27 C26 H18B 109.1
S5 C26 H18B 109.1
H18A C26 H18B 107.8
C26 C27 H16A 109.5
C26 C27 H16B 109.5
H16A C27 H16B 109.5
C26 C27 H16C 109.5
H16A C27 H16C 109.5
H16B C27 H16C 109.5

loop_
_geom_bond_atom_site_label_1
_geom_bond_atom_site_label_2
_geom_bond_distance
Fe1 S1' 2.077(4)
Fe1 C5 2.102(3)
Fe1 C3 2.119(2)
Fe1 C4 2.122(2)
Fe1 C2 2.132(2)
Fe1 C1 2.133(3)
Fe1 S3 2.1840(6)
Fe1 S2 2.2687(6)
Fe1 S1 2.3063(14)
Fe2 C11 2.113(2)
Fe2 C13 2.117(2)
Fe2 C12 2.133(2)
Fe2 C15 2.139(2)
Fe2 C14 2.144(2)
Fe2 S1' 2.153(4)
Fe2 S4 2.1930(6)
Fe2 S2 2.2598(6)
Fe2 S1 2.3020(13)
S2 C23 1.834(2)
S4 C25 1.694(2)
S5 C25 1.7668(19)
S5 C26 1.815(2)
S3 C25 1.688(2)
S1 C21 1.855(4)
S1' C21' 1.835(10)
C1 C2 1.411(3)
C1 C5 1.413(5)
C1 C6 1.507(5)
C2 C3 1.430(3)
C2 C7 1.503(4)
C3 C4 1.415(3)
C3 C8 1.488(3)
C4 C5 1.424(5)
C4 C9 1.494(5)
C5 C10 1.512(4)
C6 H22A 0.9600
C6 H22B 0.9600
C6 H22C 0.9600
C7 H4A 0.9600
C7 H4B 0.9600
C7 H4C 0.9600
C8 H10A 0.9600
C8 H10B 0.9600
C8 H10C 0.9600
C9 H21A 0.9600
C9 H21B 0.9600
C9 H21C 0.9600
C10 H20A 0.9600
C10 H20B 0.9600
C10 H20C 0.9600
C11 C15 1.405(4)
C11 C12 1.431(4)
C11 C16 1.508(4)
C12 C13 1.413(3)
C12 C17 1.500(4)
C13 C14 1.427(3)
C13 C18 1.487(3)
C14 C15 1.408(3)
C14 C19 1.490(4)
C15 C20 1.504(4)
C16 H24A 0.9600
C16 H24B 0.9600
C16 H24C 0.9600
C17 H25A 0.9600
C17 H25B 0.9600
C17 H25C 0.9600
C18 H5A 0.9600
C18 H5B 0.9600
C18 H5C 0.9600
C19 H3A 0.9600
C19 H3B 0.9600
C19 H3C 0.9600
C20 H23A 0.9600
C20 H23B 0.9600
C20 H23C 0.9600
C21 C22 1.509(6)
C21 H2A 0.9700
C21 H2B 0.9700
C21' C22' 1.353(18)
C21' H2'A 0.9700
C21' H2'B 0.9700
C22 H27A 0.9600
C22 H27B 0.9600
C22 H27C 0.9600
C22' H27D 0.9600
C22' H27E 0.9600
C22' H27F 0.9600
C23 C24 1.511(3)
C23 H17A 0.9700
C23 H17B 0.9700
C24 H13A 0.9600
C24 H13B 0.9600
C24 H13C 0.9600
C26 C27 1.513(3)
C26 H18A 0.9700
C26 H18B 0.9700
C27 H16A 0.9600
C27 H16B 0.9600
C27 H16C 0.9600
